data_4020961
loop_
_publ_author_name
'Fijs W. B. van Leeuwen'
'Hans Beijleveld'
'Huub Kooijman'
'Anthony L. Spek'
'Willem Verboom'
'David N. Reinhoudt'

_publ_section_title
;
 Synthesis and Conformational Evaluation of
 p-tert-Butylthiacalix[4]arene-crowns
;
_journal_name_full 'Journal of Organic Chemistry'
_journal_page_first 3928
_journal_page_last 3936
_journal_paper_doi 10.1021/jo0401220
_journal_volume 69
_journal_year 2004
_chemical_formula_moiety 'C62 H74 O7 S4'
_chemical_formula_sum 'C62 H74 O7 S4'
_chemical_formula_weight 1059.49
_space_group_IT_number 2
_space_group_name_Hall '-P 1'
_space_group_name_H-M_alt 'P -1'
_symmetry_cell_setting triclinic
_symmetry_Int_Tables_number 2
_symmetry_space_group_name_Hall '-P 1'
_symmetry_space_group_name_H-M 'P -1'
_cell_angle_alpha 92.229(16)
_cell_angle_beta 91.131(14)
_cell_angle_gamma 99.872(10)
_cell_formula_units_Z 4
_cell_length_a 13.986(2)
_cell_length_b 14.416(2)
_cell_length_c 33.061(6)
_cell_measurement_temperature 150
_cell_volume 6559.8(18)
_diffrn_ambient_temperature 150
_exptl_crystal_density_diffrn 1.073
_cod_depositor_comments
;
The following automatic conversions were performed:
'_symmetry_cell_setting' value 'Triclinic' changed to 'triclinic'
according to '/home/saulius/struct/CIF-dictionaries/cif_core.dic'
dictionary named 'cif_core.dic' version 2.4.1 from 2010-06-29.

Automatic conversion script
Id: cif_fix_enum 1527 2010-12-29 10:47:43Z saulius 
;
_cod_database_code 4020961

loop_
_symmetry_equiv_pos_as_xyz
x,y,z
-x,-y,-z

loop_
_atom_site_aniso_label
_atom_site_aniso_U_11
_atom_site_aniso_U_22
_atom_site_aniso_U_33
_atom_site_aniso_U_23
_atom_site_aniso_U_13
_atom_site_aniso_U_12
S101 0.0276(13) 0.0556(14) 0.0342(13) -0.0074(10) 0.0029(10) 0.0111(11)
S102 0.0353(15) 0.109(2) 0.0345(14) 0.0119(13) -0.0032(11) 0.0176(14)
S103 0.0385(17) 0.145(3) 0.0436(16) 0.0339(16) -0.0009(12) 0.0155(17)
S104 0.0279(14) 0.0538(14) 0.0404(13) -0.0012(11) 0.0032(10) 0.0088(11)
O141 0.041(4) 0.066(4) 0.054(4) 0.017(3) -0.003(3) -0.007(3)
O144 0.205(9) 0.072(6) 0.295(12) 0.020(6) -0.038(9) 0.050(7)
O147 0.237(11) 0.167(8) 0.128(7) 0.024(7) 0.020(8) -0.065(8)
O150 0.154(7) 0.102(6) 0.137(7) 0.087(5) -0.039(6) -0.028(6)
O153 0.043(4) 0.106(5) 0.058(4) 0.013(4) 0.006(3) 0.038(4)
O161 0.041(4) 0.108(5) 0.035(4) 0.027(4) 0.006(3) 0.014(4)
O171 0.028(3) 0.045(4) 0.038(3) 0.001(3) -0.002(3) 0.010(3)
C101 0.027(5) 0.033(5) 0.037(5) -0.013(4) -0.012(4) 0.008(4)
C102 0.041(6) 0.047(6) 0.026(5) -0.004(4) 0.000(4) 0.018(5)
C103 0.050(6) 0.050(6) 0.029(6) -0.005(5) 0.000(5) 0.016(5)
C104 0.045(6) 0.063(7) 0.041(6) -0.016(5) -0.006(5) 0.022(5)
C105 0.026(5) 0.062(6) 0.042(6) 0.007(5) -0.002(4) 0.011(5)
C106 0.027(5) 0.064(6) 0.024(5) -0.001(5) 0.001(4) 0.023(5)
C107 0.061(7) 0.047(6) 0.045(6) -0.008(4) -0.006(5) 0.018(5)
C111 0.034(6) 0.103(8) 0.020(5) 0.011(5) -0.005(4) 0.025(7)
C112 0.057(8) 0.114(9) 0.020(5) 0.000(5) 0.012(5) 0.026(7)
C113 0.054(8) 0.121(10) 0.042(6) -0.003(6) 0.005(6) 0.045(8)
C114 0.051(8) 0.134(11) 0.036(6) 0.016(7) 0.007(5) 0.035(9)
C115 0.032(7) 0.118(9) 0.032(6) 0.018(6) -0.002(4) 0.024(6)
C116 0.032(7) 0.104(9) 0.031(5) 0.014(5) -0.007(5) 0.025(7)
C117 0.069(9) 0.123(11) 0.068(8) -0.007(7) -0.022(7) 0.045(8)
C118 0.104(12) 0.183(15) 0.172(14) -0.026(11) -0.026(11) 0.083(11)
C119 0.211(18) 0.156(13) 0.082(10) -0.039(9) 0.013(10) 0.063(12)
C120 0.166(16) 0.152(13) 0.155(13) 0.035(11) 0.028(12) 0.103(12)
C121 0.031(6) 0.076(7) 0.042(6) 0.010(5) -0.001(5) 0.005(5)
C122 0.030(6) 0.070(6) 0.042(6) 0.008(5) 0.008(5) 0.008(5)
C123 0.023(5) 0.050(5) 0.041(6) 0.008(4) -0.008(4) 0.013(4)
C124 0.039(6) 0.054(6) 0.026(5) -0.007(4) -0.002(4) 0.015(5)
C125 0.025(5) 0.048(5) 0.043(6) 0.000(4) 0.005(4) 0.015(4)
C126 0.035(6) 0.092(7) 0.031(6) 0.017(5) 0.005(5) 0.018(5)
C127 0.042(6) 0.070(7) 0.036(5) -0.007(5) -0.009(5) 0.027(5)
C128 0.058(7) 0.129(9) 0.029(5) 0.010(5) 0.009(5) 0.057(6)
C129 0.039(6) 0.092(7) 0.047(6) -0.002(5) -0.006(5) 0.028(5)
C130 0.061(7) 0.064(7) 0.072(7) 0.009(5) -0.009(5) 0.021(6)
C131 0.030(6) 0.050(6) 0.029(5) -0.011(4) 0.009(4) 0.015(5)
C132 0.025(5) 0.046(6) 0.026(5) 0.003(4) -0.006(4) 0.021(5)
C133 0.044(6) 0.039(6) 0.025(5) -0.008(4) 0.001(4) 0.016(5)
C134 0.034(6) 0.037(5) 0.027(5) -0.006(4) -0.003(4) 0.003(4)
C135 0.027(5) 0.047(6) 0.026(5) -0.005(4) -0.001(4) 0.015(5)
C136 0.024(6) 0.059(6) 0.027(5) 0.010(4) 0.006(4) 0.022(5)
C137 0.052(7) 0.049(6) 0.070(7) -0.028(5) -0.002(5) 0.012(5)
C142 0.083(8) 0.052(6) 0.223(11) -0.062(7) 0.005(8) 0.005(6)
C143 0.156(11) 0.095(8) 0.207(12) 0.008(8) -0.013(10) 0.028(8)
C145 0.261(14) 0.079(8) 0.310(15) 0.033(9) 0.019(13) 0.043(11)
C146 0.242(12) 0.117(9) 0.285(14) 0.047(10) 0.034(14) -0.016(12)
C148 0.192(10) 0.045(6) 0.082(7) 0.000(6) 0.045(8) 0.022(7)
C149 0.200(11) 0.122(9) 0.162(10) 0.032(8) -0.015(10) 0.040(10)
C151 0.071(8) 0.131(7) 0.142(9) 0.021(8) 0.011(7) 0.032(7)
C152 0.075(8) 0.110(7) 0.151(9) 0.081(7) 0.024(7) 0.041(7)
C172 0.066(7) 0.042(5) 0.033(5) -0.006(4) 0.017(5) 0.017(5)
S1 0.0244(13) 0.0479(13) 0.0329(12) -0.0062(10) 0.0027(10) 0.0003(10)
S2 0.0256(13) 0.0395(13) 0.0416(13) 0.0078(10) -0.0047(10) 0.0064(10)
S3 0.0261(14) 0.0467(14) 0.0521(14) -0.0004(11) -0.0093(11) 0.0060(11)
S4 0.0234(14) 0.0643(16) 0.0522(15) 0.0110(12) -0.0033(11) 0.0058(11)
O41 0.034(4) 0.085(5) 0.044(4) 0.012(3) 0.005(3) 0.026(3)
O44 0.066(5) 0.068(5) 0.072(4) 0.010(4) -0.014(4) 0.033(4)
O47 0.049(4) 0.051(4) 0.068(4) 0.000(3) -0.016(3) 0.020(3)
O50 0.077(5) 0.052(4) 0.103(5) 0.008(4) 0.021(4) 0.020(4)
O54 0.024(3) 0.043(4) 0.052(4) 0.002(3) 0.003(3) 0.005(3)
O61 0.032(3) 0.042(3) 0.025(3) 0.009(2) 0.001(2) 0.013(3)
O71 0.033(3) 0.029(3) 0.030(3) 0.002(2) 0.007(2) 0.013(3)
C1 0.026(5) 0.047(5) 0.026(5) -0.003(4) -0.008(4) 0.004(4)
C2 0.028(5) 0.031(5) 0.027(5) 0.004(4) -0.004(4) 0.007(4)
C3 0.026(5) 0.042(5) 0.027(5) 0.003(4) 0.000(4) 0.010(4)
C4 0.026(5) 0.034(5) 0.034(5) -0.001(4) 0.009(4) 0.004(4)
C5 0.014(5) 0.034(5) 0.036(5) 0.001(4) 0.003(4) 0.000(4)
C6 0.019(5) 0.042(5) 0.050(6) 0.006(4) -0.006(5) -0.002(4)
C7 0.018(5) 0.051(6) 0.035(5) 0.006(4) 0.005(4) 0.005(4)
C8 0.031(6) 0.064(6) 0.049(6) 0.008(5) -0.004(4) 0.008(5)
C9 0.046(6) 0.090(7) 0.033(5) 0.005(5) 0.000(4) 0.043(5)
C10 0.044(6) 0.068(7) 0.051(6) 0.005(5) -0.014(5) 0.020(5)
C11 0.025(5) 0.043(6) 0.027(5) 0.004(4) -0.001(4) 0.007(4)
C12 0.035(6) 0.030(5) 0.052(6) -0.001(4) -0.008(4) 0.011(5)
C13 0.048(7) 0.018(5) 0.053(6) -0.003(4) 0.001(5) 0.004(5)
C14 0.037(6) 0.039(6) 0.066(6) -0.016(5) -0.009(5) 0.002(5)
C15 0.037(6) 0.021(5) 0.057(6) -0.012(4) -0.010(4) 0.003(5)
C16 0.042(6) 0.030(5) 0.021(4) 0.004(4) 0.004(4) 0.013(5)
C17 0.041(6) 0.046(6) 0.111(9) 0.010(6) -0.021(6) -0.009(5)
C21 0.016(5) 0.031(5) 0.056(6) -0.002(5) -0.007(4) 0.005(4)
C22 0.024(5) 0.049(6) 0.064(7) -0.005(5) -0.009(5) 0.007(5)
C23 0.027(6) 0.037(6) 0.075(7) 0.005(6) -0.008(5) 0.006(5)
C24 0.033(6) 0.049(6) 0.068(7) 0.016(5) 0.002(5) 0.009(5)
C25 0.020(5) 0.038(6) 0.071(7) 0.015(5) 0.002(5) 0.006(4)
C26 0.019(5) 0.027(5) 0.072(7) 0.006(5) -0.016(5) -0.001(4)
C27 0.045(7) 0.065(7) 0.122(9) -0.018(6) -0.012(6) 0.020(6)
C31 0.023(5) 0.045(6) 0.042(5) 0.005(4) 0.002(4) 0.007(5)
C32 0.045(7) 0.031(5) 0.048(6) 0.004(4) -0.011(5) -0.002(5)
C33 0.049(7) 0.034(5) 0.047(6) -0.013(4) -0.020(5) 0.021(5)
C34 0.015(5) 0.048(6) 0.032(5) -0.012(4) -0.009(4) 0.016(4)
C35 0.032(6) 0.033(5) 0.026(5) 0.001(4) 0.001(4) 0.016(4)
C36 0.019(5) 0.038(5) 0.031(5) 0.002(4) -0.001(4) 0.006(5)
C37 0.087(8) 0.038(6) 0.066(7) -0.012(5) -0.015(6) 0.016(5)
C42 0.068(8) 0.041(6) 0.071(7) 0.001(5) 0.014(6) -0.002(5)
C43 0.034(7) 0.069(8) 0.115(9) 0.000(6) -0.014(6) 0.035(6)
C45 0.053(7) 0.050(6) 0.076(7) -0.001(5) 0.003(5) 0.008(5)
C46 0.041(7) 0.055(6) 0.104(8) -0.005(6) -0.015(6) 0.013(5)
C48 0.058(8) 0.056(7) 0.116(9) -0.017(6) -0.027(6) 0.023(6)
C49 0.074(8) 0.051(6) 0.094(8) 0.020(6) -0.001(6) 0.036(6)
C51 0.065(8) 0.039(6) 0.102(8) 0.013(6) 0.007(6) 0.013(5)
C52 0.059(7) 0.048(6) 0.058(6) 0.022(5) -0.008(5) -0.019(5)
C62 0.053(6) 0.053(6) 0.024(5) 0.001(4) 0.000(4) 0.001(5)
C63 0.027(6) 0.032(5) 0.035(5) 0.019(4) -0.006(4) 0.003(5)
C64 0.036(6) 0.060(7) 0.043(6) 0.006(5) -0.009(4) 0.017(5)
C65 0.060(8) 0.042(7) 0.058(6) 0.007(5) -0.001(5) -0.007(5)
C66 0.076(9) 0.055(7) 0.051(6) 0.012(5) 0.007(6) 0.025(7)
C67 0.038(7) 0.078(8) 0.060(7) 0.005(6) -0.014(5) 0.019(6)
C68 0.033(7) 0.061(7) 0.036(5) 0.002(5) 0.000(4) -0.007(5)
C72 0.050(6) 0.050(6) 0.035(5) 0.002(4) 0.006(4) 0.017(5)
C73 0.065(8) 0.036(6) 0.044(6) 0.006(4) 0.023(5) 0.022(6)
C74 0.112(10) 0.047(7) 0.057(7) 0.025(5) 0.015(6) 0.025(7)
C75 0.154(14) 0.047(8) 0.078(9) 0.012(6) 0.025(9) 0.019(9)
C76 0.173(19) 0.106(13) 0.097(11) 0.015(10) 0.044(12) 0.097(14)
C77 0.093(11) 0.122(11) 0.096(10) 0.023(9) 0.028(8) 0.080(10)
C78 0.062(8) 0.071(8) 0.069(7) 0.026(5) 0.017(6) 0.036(6)

loop_
_atom_site_label
_atom_site_type_symbol
_atom_site_thermal_displace_type
_atom_site_fract_x
_atom_site_fract_y
_atom_site_fract_z
_atom_site_occupancy
_atom_site_U_iso_or_equiv
_atom_site_calc_flag
_atom_site_refinement_flags
S101 S Uani 0.00929(15) 0.18031(14) 0.19870(6) 1.000 0.0389(8) . .
S102 S Uani 0.03817(16) 0.17300(19) 0.03226(6) 1.000 0.0588(10) . .
S103 S Uani 0.42884(18) 0.3258(2) 0.05231(7) 1.000 0.0750(13) . .
S104 S Uani 0.40087(15) 0.32092(15) 0.21881(6) 1.000 0.0406(8) . .
O141 O Uani 0.0747(4) 0.2540(4) 0.11769(16) 1.000 0.055(2) . .
O144 O Uani -0.0075(8) 0.4751(5) 0.1283(3) 1.000 0.188(5) . .
O147 O Uani 0.1214(8) 0.6578(7) 0.1512(3) 1.000 0.188(5) . .
O150 O Uani 0.2967(6) 0.6047(5) 0.1364(2) 1.000 0.135(4) . .
O153 O Uani 0.3419(4) 0.3603(4) 0.13328(17) 1.000 0.066(3) . .
O161 O Uani 0.2149(4) 0.3295(5) 0.03853(15) 1.000 0.061(3) . .
O171 O Uani 0.1871(3) 0.3316(4) 0.21168(14) 1.000 0.0366(19) . .
C101 C Uani -0.0179(5) 0.1228(5) 0.1496(2) 1.000 0.033(3) . .
C102 C Uani -0.0743(6) 0.0343(6) 0.1468(2) 1.000 0.037(3) . .
C103 C Uani -0.0976(6) -0.0147(6) 0.1102(3) 1.000 0.042(3) . .
C104 C Uani -0.0631(6) 0.0310(7) 0.0756(3) 1.000 0.049(4) . .
C105 C Uani -0.0068(6) 0.1194(6) 0.0777(2) 1.000 0.043(3) . .
C106 C Uani 0.0177(6) 0.1695(6) 0.1146(2) 1.000 0.037(3) . .
C107 C Uani -0.1539(5) -0.1149(5) 0.1064(2) 1.000 0.050(4) . .
C108 C Uiso -0.1674(13) -0.1570(14) 0.1473(3) 0.510 0.085(7) . .
C109 C Uiso -0.0881(13) -0.1705(14) 0.0814(5) 0.510 0.083(8) . .
C110 C Uiso -0.2507(10) -0.1223(19) 0.0830(5) 0.510 0.089(8) . .
C111 C Uani 0.1618(7) 0.1634(8) 0.0378(2) 1.000 0.051(4) . .
C112 C Uani 0.1857(7) 0.0717(8) 0.0396(2) 1.000 0.062(4) . .
C113 C Uani 0.2814(9) 0.0560(9) 0.0438(3) 1.000 0.069(5) . .
C114 C Uani 0.3531(8) 0.1367(10) 0.0471(3) 1.000 0.071(5) . .
C115 C Uani 0.3316(7) 0.2284(8) 0.0466(2) 1.000 0.059(4) . .
C116 C Uani 0.2364(7) 0.2379(9) 0.0409(2) 1.000 0.054(4) . .
C117 C Uani 0.3086(9) -0.0420(9) 0.0414(3) 1.000 0.084(5) . .
C118 C Uani 0.4041(10) -0.0441(10) 0.0602(4) 1.000 0.147(8) . .
C119 C Uani 0.3082(11) -0.0754(9) -0.0017(4) 1.000 0.147(8) . .
C120 C Uani 0.2307(11) -0.1101(10) 0.0648(4) 1.000 0.148(8) . .
C121 C Uani 0.4755(6) 0.3033(6) 0.1016(3) 1.000 0.050(4) . .
C122 C Uani 0.5618(6) 0.2654(6) 0.1040(3) 1.000 0.047(3) . .
C123 C Uani 0.5972(5) 0.2415(5) 0.1411(2) 1.000 0.037(3) . .
C124 C Uani 0.5449(6) 0.2613(5) 0.1758(2) 1.000 0.039(3) . .
C125 C Uani 0.4626(6) 0.2992(5) 0.1736(2) 1.000 0.038(3) . .
C126 C Uani 0.4269(6) 0.3214(6) 0.1355(3) 1.000 0.051(4) . .
C127 C Uani 0.6878(6) 0.1980(6) 0.1447(2) 1.000 0.048(3) . .
C128 C Uani 0.7422(6) 0.1973(7) 0.1044(2) 1.000 0.067(4) . .
C129 C Uani 0.7592(6) 0.2498(6) 0.1772(2) 1.000 0.058(4) . .
C130 C Uani 0.6552(7) 0.0957(6) 0.1580(3) 1.000 0.064(4) . .
C131 C Uani 0.3034(6) 0.2244(6) 0.2133(2) 1.000 0.036(3) . .
C132 C Uani 0.3209(6) 0.1330(6) 0.2123(2) 1.000 0.031(3) . .
C133 C Uani 0.2477(7) 0.0554(5) 0.2076(2) 1.000 0.035(3) . .
C134 C Uani 0.1532(6) 0.0717(5) 0.2035(2) 1.000 0.033(3) . .
C135 C Uani 0.1323(6) 0.1624(6) 0.2047(2) 1.000 0.033(3) . .
C136 C Uani 0.2070(6) 0.2396(6) 0.2098(2) 1.000 0.035(3) . .
C137 C Uani 0.2697(5) -0.0460(5) 0.2093(2) 1.000 0.058(4) . .
C138 C Uiso 0.1907(11) -0.1128(14) 0.1854(4) 0.510 0.066(7) . .
C139 C Uiso 0.3700(8) -0.0586(14) 0.1946(4) 0.510 0.066(6) . .
C140 C Uiso 0.2644(11) -0.0714(14) 0.2546(3) 0.510 0.065(6) . .
C142 C Uani 0.0326(9) 0.3389(6) 0.1089(4) 1.000 0.122(5) . .
C143 C Uani 0.0128(11) 0.3866(8) 0.1444(4) 1.000 0.152(6) . .
C145 C Uani -0.0186(11) 0.5407(7) 0.1628(4) 1.000 0.214(7) . .
C146 C Uani 0.0144(10) 0.6405(8) 0.1528(5) 1.000 0.219(7) . .
C148 C Uani 0.1402(8) 0.6478(7) 0.1108(3) 1.000 0.106(5) . .
C149 C Uani 0.2540(9) 0.6636(8) 0.1102(4) 1.000 0.160(6) . .
C151 C Uani 0.2768(8) 0.5057(7) 0.1294(4) 1.000 0.112(5) . .
C152 C Uani 0.3629(7) 0.4632(7) 0.1347(4) 1.000 0.107(5) . .
C162 C Uiso 0.2275(16) 0.3790(11) -0.0007(6) 0.551(6) 0.062(6) . .
C163 C Uiso 0.2038(10) 0.4802(6) 0.0028(4) 0.551(6) 0.056(3) . G
C164 C Uiso 0.2794(7) 0.5510(8) -0.0068(3) 0.551(6) 0.078(4) . G
C165 C Uiso 0.2640(8) 0.6436(7) -0.0085(3) 0.551(6) 0.081(4) . G
C166 C Uiso 0.1730(10) 0.6652(7) -0.0006(4) 0.551(6) 0.076(5) . G
C167 C Uiso 0.0973(8) 0.5944(10) 0.0090(4) 0.551(6) 0.128(7) . G
C168 C Uiso 0.1127(8) 0.5018(9) 0.0107(4) 0.551(6) 0.109(6) . G
C172 C Uani 0.1749(6) 0.3655(5) 0.25250(19) 1.000 0.046(3) . G
C173 C Uiso 0.1505(9) 0.4557(7) 0.2510(3) 0.503(6) 0.039(2) . G
C174 C Uiso 0.2152(7) 0.5331(9) 0.2670(4) 0.503(6) 0.069(4) . G
C175 C Uiso 0.1882(8) 0.6215(7) 0.2692(3) 0.503(6) 0.066(4) . G
C176 C Uiso 0.0964(9) 0.6325(7) 0.2555(4) 0.503(6) 0.065(4) . G
C177 C Uiso 0.0317(7) 0.5552(9) 0.2394(4) 0.503(6) 0.079(5) . G
C178 C Uiso 0.0587(8) 0.4668(7) 0.2372(3) 0.503(6) 0.061(4) . G
C239 C Uiso 0.3519(10) -0.0472(14) 0.1787(5) 0.490 0.0660 . .
C240 C Uiso 0.3070(13) -0.0681(15) 0.2509(3) 0.490 0.0650 . .
C262 C Uiso 0.224(2) 0.3411(17) -0.0047(7) 0.449(6) 0.0620 . .
C263 C Uiso 0.2041(10) 0.4414(8) -0.00758(19) 0.449(6) 0.056(3) . G
C264 C Uiso 0.1692(10) 0.4643(8) -0.04489(19) 0.449(6) 0.078(4) . G
C265 C Uiso 0.1523(7) 0.5552(9) -0.0507(2) 0.449(6) 0.081(4) . G
C266 C Uiso 0.1704(11) 0.6231(8) -0.0192(2) 0.449(6) 0.076(5) . G
C267 C Uiso 0.2053(10) 0.6002(7) 0.0181(2) 0.449(6) 0.128(7) . G
C268 C Uiso 0.2222(6) 0.5094(7) 0.0239(2) 0.449(6) 0.109(6) . G
C273 C Uiso 0.1581(9) 0.4694(6) 0.2527(4) 0.497(6) 0.039(2) . G
C274 C Uiso 0.2292(8) 0.5362(8) 0.2366(4) 0.497(6) 0.069(4) . G
C208 C Uiso -0.2113(14) -0.1401(15) 0.1445(4) 0.490 0.0850 . .
C209 C Uiso -0.0849(13) -0.1828(14) 0.0971(6) 0.490 0.0830 . .
C210 C Uiso -0.2291(13) -0.120(2) 0.0709(5) 0.490 0.0890 . .
C238 C Uiso 0.1826(11) -0.1209(15) 0.1958(6) 0.490 0.0660 . .
C278 C Uiso 0.0800(8) 0.4976(8) 0.2721(4) 0.497(6) 0.061(4) . G
C275 C Uiso 0.2221(8) 0.6312(8) 0.2399(4) 0.497(6) 0.066(4) . G
C276 C Uiso 0.1440(9) 0.6594(6) 0.2593(4) 0.497(6) 0.065(4) . G
C277 C Uiso 0.0729(8) 0.5926(9) 0.2755(4) 0.497(6) 0.079(5) . G
S1 S Uani 0.56304(14) 0.08820(14) 0.27773(6) 1.000 0.0360(7) . .
S2 S Uani 0.51779(14) 0.03418(13) 0.44051(6) 1.000 0.0354(8) . .
S3 S Uani 0.89890(15) 0.20253(14) 0.47340(6) 1.000 0.0419(8) . .
S4 S Uani 0.95118(15) 0.23220(15) 0.30856(6) 1.000 0.0467(9) . .
O41 O Uani 0.6143(4) 0.0314(4) 0.36114(15) 1.000 0.052(3) . .
O44 O Uani 0.6841(4) -0.1940(4) 0.35387(18) 1.000 0.066(3) . .
O47 O Uani 0.8794(4) -0.1858(4) 0.39840(17) 1.000 0.055(2) . .
O50 O Uani 1.0415(5) -0.0343(4) 0.39638(19) 1.000 0.076(3) . .
O54 O Uani 0.8798(4) 0.1381(4) 0.38541(15) 1.000 0.040(2) . .
O61 O Uani 0.7302(3) 0.0403(3) 0.46194(13) 1.000 0.0320(17) . .
O71 O Uani 0.7756(3) 0.0798(3) 0.29417(13) 1.000 0.0297(17) . .
C1 C Uani 0.4962(6) 0.0961(5) 0.3230(2) 1.000 0.034(3) . .
C2 C Uani 0.4115(5) 0.1344(5) 0.3221(2) 1.000 0.028(3) . .
C3 C Uani 0.3557(5) 0.1402(5) 0.3560(2) 1.000 0.031(3) . .
C4 C Uani 0.3902(6) 0.1059(5) 0.3915(2) 1.000 0.031(3) . .
C5 C Uani 0.4732(5) 0.0682(5) 0.3939(2) 1.000 0.029(3) . .
C6 C Uani 0.5264(6) 0.0623(5) 0.3590(3) 1.000 0.038(3) . .
C7 C Uani 0.2670(5) 0.1877(5) 0.3541(2) 1.000 0.035(3) . .
C8 C Uani 0.1957(6) 0.1389(6) 0.3200(2) 1.000 0.048(3) . .
C9 C Uani 0.2127(6) 0.1851(6) 0.3939(2) 1.000 0.053(3) . .
C10 C Uani 0.2975(6) 0.2925(6) 0.3441(2) 1.000 0.053(4) . .
C11 C Uani 0.6064(6) 0.1365(5) 0.4499(2) 1.000 0.032(3) . .
C12 C Uani 0.5847(6) 0.2258(5) 0.4460(2) 1.000 0.039(3) . .
C13 C Uani 0.6525(7) 0.3069(5) 0.4504(2) 1.000 0.040(3) . .
C14 C Uani 0.7473(7) 0.2955(6) 0.4602(2) 1.000 0.049(3) . .
C15 C Uani 0.7742(6) 0.2100(6) 0.4645(2) 1.000 0.039(3) . .
C16 C Uani 0.7041(6) 0.1300(5) 0.4599(2) 1.000 0.030(3) . .
C17 C Uani 0.6240(5) 0.4051(5) 0.4469(2) 1.000 0.068(4) . .
C18A C Uiso 0.5183(7) 0.4000(12) 0.4336(4) 0.510 0.050(5) . .
C19A C Uiso 0.6360(11) 0.4502(15) 0.4905(3) 0.510 0.077(7) . .
C20A C Uiso 0.6942(11) 0.4627(16) 0.4197(5) 0.510 0.082(7) . .
C21 C Uani 0.9485(5) 0.2662(5) 0.4317(2) 1.000 0.034(3) . .
C22 C Uani 1.0007(6) 0.3558(6) 0.4368(3) 1.000 0.046(3) . .
C23 C Uani 1.0407(6) 0.4079(6) 0.4058(3) 1.000 0.046(4) . .
C24 C Uani 1.0241(6) 0.3692(6) 0.3678(3) 1.000 0.049(4) . .
C25 C Uani 0.9721(6) 0.2782(6) 0.3593(3) 1.000 0.043(3) . .
C26 C Uani 0.9363(5) 0.2263(6) 0.3922(3) 1.000 0.040(3) . .
C27 C Uani 1.0998(6) 0.5094(6) 0.4114(3) 1.000 0.077(4) . .
C28A C Uiso 1.0529(14) 0.5555(16) 0.4472(4) 0.510 0.108(9) . .
C29A C Uiso 1.1042(14) 0.5718(15) 0.3758(4) 0.510 0.099(8) . .
C30A C Uiso 1.2016(11) 0.4963(17) 0.4254(6) 0.510 0.126(10) . .
C31 C Uani 0.8280(5) 0.2484(6) 0.3000(2) 1.000 0.036(3) . .
C32 C Uani 0.8068(6) 0.3387(6) 0.2991(2) 1.000 0.042(3) . .
C33 C Uani 0.7147(7) 0.3548(5) 0.2909(2) 1.000 0.042(3) . .
C34 C Uani 0.6414(5) 0.2774(5) 0.2855(2) 1.000 0.031(3) . .
C35 C Uani 0.6604(6) 0.1846(5) 0.2865(2) 1.000 0.029(3) . .
C36 C Uani 0.7551(6) 0.1701(5) 0.2938(2) 1.000 0.029(3) . .
C37 C Uani 0.6917(6) 0.4563(5) 0.2857(2) 1.000 0.064(4) . .
C38A C Uiso 0.5986(9) 0.4621(13) 0.3114(4) 0.510 0.063(6) . .
C39A C Uiso 0.6645(10) 0.4684(11) 0.2420(3) 0.510 0.046(5) . .
C40A C Uiso 0.7713(10) 0.5354(12) 0.3017(4) 0.510 0.049(6) . .
C42 C Uani 0.6076(6) -0.0693(5) 0.3539(3) 1.000 0.061(4) . .
C43 C Uani 0.6982(6) -0.0960(6) 0.3656(3) 1.000 0.070(5) . .
C45 C Uani 0.7134(6) -0.2535(6) 0.3837(3) 1.000 0.060(4) . .
C46 C Uani 0.8162(6) -0.2680(6) 0.3808(3) 1.000 0.067(4) . .
C48 C Uani 0.9722(6) -0.2043(6) 0.3974(3) 1.000 0.076(5) . .
C49 C Uani 1.0395(7) -0.1185(6) 0.4183(3) 1.000 0.070(4) . .
C51 C Uani 0.9725(7) 0.0244(6) 0.4092(3) 1.000 0.068(4) . .
C52 C Uani 0.9362(6) 0.0663(6) 0.3735(2) 1.000 0.058(4) . .
C62 C Uani 0.7295(6) 0.0057(5) 0.5023(2) 1.000 0.044(3) . .
C63 C Uani 0.7413(6) -0.0965(5) 0.4996(2) 1.000 0.031(3) . .
C64 C Uani 0.6591(6) -0.1653(6) 0.4964(2) 1.000 0.045(4) . .
C65 C Uani 0.6712(8) -0.2608(6) 0.4932(2) 1.000 0.055(4) . .
C66 C Uani 0.7599(9) -0.2835(7) 0.4951(3) 1.000 0.059(4) . .
C67 C Uani 0.8402(7) -0.2142(8) 0.4984(3) 1.000 0.058(4) . .
C68 C Uani 0.8290(7) -0.1199(7) 0.5006(2) 1.000 0.045(4) . .
C72 C Uani 0.7945(6) 0.0431(5) 0.2549(2) 1.000 0.044(3) . .
C73 C Uani 0.8309(8) -0.0480(6) 0.2585(2) 1.000 0.046(4) . .
C74 C Uani 0.7682(9) -0.1311(7) 0.2518(3) 1.000 0.070(5) . .
C75 C Uani 0.8031(12) -0.2164(8) 0.2553(3) 1.000 0.092(6) . .
C76 C Uani 0.8964(15) -0.2149(12) 0.2662(4) 1.000 0.116(9) . .
C77 C Uani 0.9577(10) -0.1315(12) 0.2741(4) 1.000 0.096(6) . .
C78 C Uani 0.9239(8) -0.0500(7) 0.2697(3) 1.000 0.064(4) . .
C29B C Uiso 1.0557(16) 0.5731(15) 0.3824(5) 0.490 0.0990 . .
C30B C Uiso 1.2023(11) 0.5031(17) 0.3965(6) 0.490 0.1260 . .
C38B C Uiso 0.5899(8) 0.4748(14) 0.2932(5) 0.490 0.0630 . .
C39B C Uiso 0.7168(12) 0.4744(12) 0.2408(3) 0.490 0.0460 . .
C40B C Uiso 0.7651(11) 0.5236(13) 0.3125(5) 0.490 0.0490 . .
C19B C Uiso 0.5961(14) 0.4457(16) 0.4871(4) 0.490 0.0770 . .
C20B C Uiso 0.7117(11) 0.4726(16) 0.4309(6) 0.490 0.0820 . .
C28B C Uiso 1.1049(17) 0.5488(16) 0.4542(4) 0.490 0.1080 . .
C18B C Uiso 0.5395(9) 0.3965(13) 0.4160(4) 0.490 0.0500 . .
H102 H Uiso -0.07890 0.00020 0.04980 1.000 0.0580 calc R
H103 H Uiso -0.22060 -0.21100 0.14560 0.510 0.1270 calc R
H104 H Uiso -0.18290 -0.10950 0.16700 0.510 0.1270 calc R
H101 H Uiso -0.09800 0.00610 0.17100 1.000 0.0440 calc R
H109 H Uiso -0.29090 -0.18360 0.08720 0.510 0.1330 calc R
H110 H Uiso -0.23850 -0.11590 0.05410 0.510 0.1330 calc R
H111 H Uiso -0.28460 -0.07190 0.09270 0.510 0.1330 calc R
H105 H Uiso -0.10740 -0.17790 0.15600 0.510 0.1270 calc R
H106 H Uiso -0.11240 -0.23820 0.08270 0.510 0.1250 calc R
H107 H Uiso -0.02150 -0.15600 0.09250 0.510 0.1250 calc R
H108 H Uiso -0.08900 -0.15240 0.05320 0.510 0.1250 calc R
H131 H Uiso 0.71220 0.06520 0.16110 1.000 0.0970 calc R
H132 H Uiso 0.61060 0.06040 0.13740 1.000 0.0970 calc R
H133 H Uiso 0.62230 0.09690 0.18390 1.000 0.0970 calc R
H134 H Uiso 0.38610 0.12300 0.21500 1.000 0.0360 calc R
H135 H Uiso 0.10160 0.01960 0.19980 1.000 0.0400 calc R
H136 H Uiso 0.20460 -0.17710 0.18580 0.510 0.0990 calc R
H137 H Uiso 0.18890 -0.09350 0.15730 0.510 0.0990 calc R
H138 H Uiso 0.12770 -0.11080 0.19750 0.510 0.0990 calc R
H139 H Uiso 0.41780 -0.00290 0.20300 0.510 0.0990 calc R
H140 H Uiso 0.36780 -0.06650 0.16500 0.510 0.0990 calc R
H141 H Uiso 0.38840 -0.11460 0.20640 0.510 0.0990 calc R
H142 H Uiso 0.32140 -0.03650 0.26960 0.510 0.0980 calc R
H143 H Uiso 0.26310 -0.13920 0.25680 0.510 0.0980 calc R
H144 H Uiso 0.20530 -0.05440 0.26610 0.510 0.0980 calc R
H145 H Uiso 0.07870 0.38170 0.09280 1.000 0.1460 calc R
H146 H Uiso -0.02810 0.32000 0.09250 1.000 0.1460 calc R
H147 H Uiso 0.06940 0.39780 0.16350 1.000 0.1830 calc R
H148 H Uiso -0.04420 0.35210 0.15800 1.000 0.1830 calc R
H149 H Uiso 0.01970 0.52580 0.18650 1.000 0.2570 calc R
H150 H Uiso -0.08770 0.53190 0.17030 1.000 0.2570 calc R
H151 H Uiso -0.01420 0.65290 0.12640 1.000 0.2630 calc R
H152 H Uiso -0.00690 0.68300 0.17370 1.000 0.2630 calc R
H153 H Uiso 0.11440 0.69540 0.09500 1.000 0.1270 calc R
H154 H Uiso 0.11160 0.58410 0.09970 1.000 0.1270 calc R
H155 H Uiso 0.27420 0.65200 0.08220 1.000 0.1920 calc R
H156 H Uiso 0.27970 0.73020 0.11820 1.000 0.1920 calc R
H157 H Uiso 0.25020 0.49100 0.10140 1.000 0.1350 calc R
H158 H Uiso 0.22680 0.47800 0.14830 1.000 0.1350 calc R
H159 H Uiso 0.39480 0.48580 0.16110 1.000 0.1280 calc R
H160 H Uiso 0.40910 0.48420 0.11320 1.000 0.1280 calc R
H161 H Uiso 0.18450 0.34180 -0.02180 0.551(6) 0.0750 calc R
H162 H Uiso 0.29540 0.38220 -0.00930 0.551(6) 0.0750 calc R
H163 H Uiso 0.34170 0.53620 -0.01220 0.551(6) 0.0930 calc R
H164 H Uiso 0.31580 0.69200 -0.01500 0.551(6) 0.0970 calc R
H165 H Uiso 0.16240 0.72850 -0.00170 0.551(6) 0.0920 calc R
H166 H Uiso 0.03500 0.60920 0.01440 0.551(6) 0.1530 calc R
H167 H Uiso 0.06090 0.45340 0.01720 0.551(6) 0.1300 calc R
H168 H Uiso 0.12280 0.32240 0.26550 0.503(6) 0.0550 calc R
H169 H Uiso 0.23590 0.36830 0.26860 0.503(6) 0.0550 calc R
H170 H Uiso 0.27790 0.52550 0.27640 0.503(6) 0.0830 calc R
H171 H Uiso 0.23240 0.67430 0.28020 0.503(6) 0.0790 calc R
H172 H Uiso 0.07790 0.69300 0.25700 0.503(6) 0.0770 calc R
H173 H Uiso -0.03100 0.56280 0.23000 0.503(6) 0.0940 calc R
H174 H Uiso 0.01450 0.41390 0.22620 0.503(6) 0.0730 calc R
H112 H Uiso 0.13460 0.01890 0.03790 1.000 0.0750 calc R
H113 H Uiso 0.41900 0.12920 0.04970 1.000 0.0850 calc R
H114 H Uiso 0.45380 -0.00010 0.04690 1.000 0.2210 calc R
H115 H Uiso 0.41900 -0.10800 0.05730 1.000 0.2210 calc R
H116 H Uiso 0.40340 -0.02570 0.08900 1.000 0.2210 calc R
H117 H Uiso 0.35530 -0.03180 -0.01640 1.000 0.2210 calc R
H118 H Uiso 0.24330 -0.07820 -0.01380 1.000 0.2210 calc R
H119 H Uiso 0.32590 -0.13840 -0.00320 1.000 0.2210 calc R
H120 H Uiso 0.24720 -0.17350 0.06380 1.000 0.2210 calc R
H121 H Uiso 0.16650 -0.11220 0.05200 1.000 0.2210 calc R
H122 H Uiso 0.22990 -0.08700 0.09300 1.000 0.2210 calc R
H123 H Uiso 0.59610 0.25610 0.08010 1.000 0.0570 calc R
H124 H Uiso 0.56830 0.24740 0.20170 1.000 0.0470 calc R
H125 H Uiso 0.80010 0.16840 0.10830 1.000 0.1010 calc R
H126 H Uiso 0.76150 0.26210 0.09600 1.000 0.1010 calc R
H127 H Uiso 0.69930 0.16080 0.08350 1.000 0.1010 calc R
H128 H Uiso 0.81630 0.21900 0.17900 1.000 0.0860 calc R
H129 H Uiso 0.72760 0.24820 0.20340 1.000 0.0860 calc R
H130 H Uiso 0.77940 0.31550 0.17000 1.000 0.0860 calc R
H203 H Uiso -0.22820 -0.20870 0.14560 0.490 0.1270 calc R
H204 H Uiso -0.27080 -0.11270 0.14380 0.490 0.1270 calc R
H205 H Uiso -0.17170 -0.11480 0.16850 0.490 0.1270 calc R
H206 H Uiso -0.12220 -0.24600 0.09110 0.490 0.1250 calc R
H207 H Uiso -0.04130 -0.18440 0.12060 0.490 0.1250 calc R
H208 H Uiso -0.04650 -0.16190 0.07360 0.490 0.1250 calc R
H209 H Uiso -0.24310 -0.18510 0.05930 0.490 0.1330 calc R
H210 H Uiso -0.20260 -0.07750 0.05010 0.490 0.1330 calc R
H211 H Uiso -0.28900 -0.10250 0.08100 0.490 0.1330 calc R
H236 H Uiso 0.20050 -0.18360 0.19720 0.490 0.0990 calc R
H237 H Uiso 0.16340 -0.11060 0.16790 0.490 0.0990 calc R
H238 H Uiso 0.12830 -0.11660 0.21370 0.490 0.0990 calc R
H239 H Uiso 0.41240 -0.01020 0.19010 0.490 0.0990 calc R
H240 H Uiso 0.33430 -0.01990 0.15350 0.490 0.0990 calc R
H241 H Uiso 0.36090 -0.11240 0.17300 0.490 0.0990 calc R
H242 H Uiso 0.35270 -0.01350 0.26210 0.490 0.0980 calc R
H243 H Uiso 0.34000 -0.12260 0.24830 0.490 0.0980 calc R
H244 H Uiso 0.25230 -0.08220 0.26900 0.490 0.0980 calc R
H261 H Uiso 0.17450 0.29530 -0.02050 0.449(6) 0.0750 calc R
H262 H Uiso 0.28930 0.33530 -0.01390 0.449(6) 0.0750 calc R
H263 H Uiso 0.15690 0.41780 -0.06640 0.449(6) 0.0930 calc R
H264 H Uiso 0.12850 0.57080 -0.07620 0.449(6) 0.0970 calc R
H265 H Uiso 0.15880 0.68520 -0.02320 0.449(6) 0.0920 calc R
H266 H Uiso 0.21760 0.64670 0.03960 0.449(6) 0.1530 calc R
H267 H Uiso 0.24600 0.49370 0.04940 0.449(6) 0.1300 calc R
H268 H Uiso 0.23350 0.36160 0.26920 0.497(6) 0.0550 calc R
H269 H Uiso 0.11870 0.32560 0.26440 0.497(6) 0.0550 calc R
H270 H Uiso 0.28250 0.51690 0.22330 0.497(6) 0.0830 calc R
H271 H Uiso 0.27070 0.67680 0.22880 0.497(6) 0.0790 calc R
H272 H Uiso 0.13920 0.72430 0.26160 0.497(6) 0.0770 calc R
H273 H Uiso 0.01950 0.61190 0.28880 0.497(6) 0.0940 calc R
H274 H Uiso 0.03140 0.45190 0.28320 0.497(6) 0.0730 calc R
H10B H Uiso 0.33060 0.29650 0.31820 1.000 0.0800 calc R
H10C H Uiso 0.34160 0.32510 0.36550 1.000 0.0800 calc R
H10A H Uiso 0.23970 0.32220 0.34220 1.000 0.0800 calc R
H9A H Uiso 0.15600 0.21600 0.39080 1.000 0.0790 calc R
H9B H Uiso 0.25590 0.21820 0.41550 1.000 0.0790 calc R
H9C H Uiso 0.19140 0.11950 0.40090 1.000 0.0790 calc R
H2 H Uiso 0.39110 0.15730 0.29730 1.000 0.0340 calc R
H4 H Uiso 0.35390 0.10910 0.41530 1.000 0.0380 calc R
H8A H Uiso 0.13900 0.17040 0.31850 1.000 0.0720 calc R
H8B H Uiso 0.17460 0.07250 0.32580 1.000 0.0720 calc R
H8C H Uiso 0.22840 0.14300 0.29400 1.000 0.0720 calc R
H20B H Uiso 0.75940 0.47340 0.43220 0.510 0.1230 calc R
H20C H Uiso 0.67380 0.52350 0.41560 0.510 0.1230 calc R
H22 H Uiso 1.00950 0.38320 0.46350 1.000 0.0550 calc R
H24 H Uiso 1.04900 0.40550 0.34580 1.000 0.0590 calc R
H28A H Uiso 1.06650 0.52560 0.47230 0.510 0.1620 calc R
H28B H Uiso 0.98250 0.54720 0.44240 0.510 0.1620 calc R
H28C H Uiso 1.07980 0.62290 0.44970 0.510 0.1620 calc R
H29A H Uiso 1.09970 0.53300 0.35060 0.510 0.1480 calc R
H29B H Uiso 1.16560 0.61630 0.37700 0.510 0.1480 calc R
H29C H Uiso 1.04990 0.60680 0.37660 0.510 0.1480 calc R
H30A H Uiso 1.23610 0.47470 0.40230 0.510 0.1890 calc R
H30B H Uiso 1.19620 0.44930 0.44620 0.510 0.1890 calc R
H30C H Uiso 1.23760 0.55640 0.43660 0.510 0.1890 calc R
H32 H Uiso 0.85750 0.39100 0.30440 1.000 0.0510 calc R
H34 H Uiso 0.57660 0.28700 0.28110 1.000 0.0370 calc R
H38A H Uiso 0.61310 0.45230 0.33990 0.510 0.0940 calc R
H38B H Uiso 0.54500 0.41330 0.30140 0.510 0.0940 calc R
H38C H Uiso 0.58030 0.52430 0.30900 0.510 0.0940 calc R
H39A H Uiso 0.62950 0.40840 0.23020 0.510 0.0690 calc R
H39B H Uiso 0.72350 0.48820 0.22680 0.510 0.0690 calc R
H39C H Uiso 0.62290 0.51640 0.24060 0.510 0.0690 calc R
H40A H Uiso 0.77980 0.53100 0.33100 0.510 0.0740 calc R
H40B H Uiso 0.75320 0.59640 0.29590 0.510 0.0740 calc R
H40C H Uiso 0.83230 0.52980 0.28840 0.510 0.0740 calc R
H42A H Uiso 0.55460 -0.10340 0.36990 1.000 0.0730 calc R
H42B H Uiso 0.59290 -0.08630 0.32490 1.000 0.0730 calc R
H43A H Uiso 0.75280 -0.06010 0.35110 1.000 0.0840 calc R
H43B H Uiso 0.71110 -0.08590 0.39510 1.000 0.0840 calc R
H45A H Uiso 0.67030 -0.31570 0.38100 1.000 0.0720 calc R
H45B H Uiso 0.70420 -0.22580 0.41090 1.000 0.0720 calc R
H46A H Uiso 0.82540 -0.32450 0.39550 1.000 0.0800 calc R
H46B H Uiso 0.83220 -0.27800 0.35210 1.000 0.0800 calc R
H48A H Uiso 0.99140 -0.21340 0.36910 1.000 0.0910 calc R
H48B H Uiso 0.97680 -0.26220 0.41190 1.000 0.0910 calc R
H49A H Uiso 1.01670 -0.10790 0.44600 1.000 0.0830 calc R
H49B H Uiso 1.10610 -0.13260 0.42070 1.000 0.0830 calc R
H51A H Uiso 1.00440 0.07470 0.42870 1.000 0.0810 calc R
H51B H Uiso 0.91790 -0.01400 0.42280 1.000 0.0810 calc R
H52A H Uiso 0.99170 0.09470 0.35730 1.000 0.0700 calc R
H52B H Uiso 0.89520 0.01650 0.35640 1.000 0.0700 calc R
H62A H Uiso 0.66750 0.01170 0.51520 1.000 0.0530 calc R
H62B H Uiso 0.78330 0.04300 0.51890 1.000 0.0530 calc R
H64 H Uiso 0.59610 -0.14890 0.49620 1.000 0.0550 calc R
H65 H Uiso 0.61590 -0.30920 0.48980 1.000 0.0660 calc R
H66 H Uiso 0.76720 -0.34790 0.49410 1.000 0.0710 calc R
H67 H Uiso 0.90330 -0.23030 0.49930 1.000 0.0690 calc R
H68 H Uiso 0.88480 -0.07190 0.50280 1.000 0.0540 calc R
H72A H Uiso 0.84360 0.08910 0.24170 1.000 0.0520 calc R
H72B H Uiso 0.73420 0.03290 0.23800 1.000 0.0520 calc R
H74 H Uiso 0.70190 -0.13130 0.24490 1.000 0.0840 calc R
H75 H Uiso 0.76090 -0.27480 0.25010 1.000 0.1110 calc R
H76 H Uiso 0.92010 -0.27250 0.26840 1.000 0.1390 calc R
H77 H Uiso 1.02310 -0.13070 0.28260 1.000 0.1150 calc R
H78 H Uiso 0.96720 0.00790 0.27460 1.000 0.0770 calc R
H12 H Uiso 0.51920 0.23140 0.44000 1.000 0.0460 calc R
H14 H Uiso 0.79550 0.35040 0.46420 1.000 0.0580 calc R
H18A H Uiso 0.50930 0.37600 0.40540 0.510 0.0740 calc R
H18B H Uiso 0.50120 0.46310 0.43590 0.510 0.0740 calc R
H18C H Uiso 0.47650 0.35760 0.45090 0.510 0.0740 calc R
H19A H Uiso 0.61410 0.51130 0.49090 0.510 0.1150 calc R
H19B H Uiso 0.70440 0.45920 0.49920 0.510 0.1150 calc R
H19C H Uiso 0.59690 0.40850 0.50890 0.510 0.1150 calc R
H20A H Uiso 0.69500 0.42870 0.39350 0.510 0.1230 calc R
H18D H Uiso 0.55450 0.36130 0.39170 0.490 0.0740 calc R
H18E H Uiso 0.52980 0.45960 0.40870 0.490 0.0740 calc R
H18F H Uiso 0.48020 0.36320 0.42780 0.490 0.0740 calc R
H19D H Uiso 0.58340 0.50980 0.48370 0.490 0.1150 calc R
H19E H Uiso 0.64940 0.44760 0.50700 0.490 0.1150 calc R
H19F H Uiso 0.53760 0.40610 0.49670 0.490 0.1150 calc R
H20D H Uiso 0.72490 0.45190 0.40330 0.490 0.1230 calc R
H20E H Uiso 0.76890 0.47190 0.44850 0.490 0.1230 calc R
H20F H Uiso 0.69710 0.53660 0.43080 0.490 0.1230 calc R
H28D H Uiso 1.09450 0.49690 0.47280 0.490 0.1620 calc R
H28E H Uiso 1.05450 0.58770 0.45790 0.490 0.1620 calc R
H28F H Uiso 1.16890 0.58740 0.45980 0.490 0.1620 calc R
H29D H Uiso 1.06830 0.55520 0.35440 0.490 0.1480 calc R
H29E H Uiso 1.08520 0.63900 0.38830 0.490 0.1480 calc R
H29F H Uiso 0.98550 0.56530 0.38610 0.490 0.1480 calc R
H30D H Uiso 1.19820 0.45150 0.37600 0.490 0.1890 calc R
H30E H Uiso 1.24350 0.49120 0.41940 0.490 0.1890 calc R
H30F H Uiso 1.23040 0.56260 0.38460 0.490 0.1890 calc R
H38D H Uiso 0.57540 0.46700 0.32180 0.490 0.0940 calc R
H38E H Uiso 0.54310 0.43010 0.27650 0.490 0.0940 calc R
H38F H Uiso 0.58540 0.53930 0.28600 0.490 0.0940 calc R
H39D H Uiso 0.66560 0.43830 0.22300 0.490 0.0690 calc R
H39E H Uiso 0.77890 0.45470 0.23490 0.490 0.0690 calc R
H39F H Uiso 0.72170 0.54180 0.23600 0.490 0.0690 calc R
H40D H Uiso 0.75950 0.50480 0.34070 0.490 0.0740 calc R
H40E H Uiso 0.75200 0.58800 0.31070 0.490 0.0740 calc R
H40F H Uiso 0.83090 0.52120 0.30340 0.490 0.0740 calc R

loop_
_geom_bond_atom_site_label_1
_geom_bond_atom_site_label_2
_geom_bond_distance
_geom_bond_site_symmetry_1
_geom_bond_site_symmetry_2
_geom_bond_publ_flag
S101 C101 1.797(7) . . yes
S101 C135 1.791(9) . . yes
S102 C105 1.792(8) . . yes
S102 C111 1.765(10) . . yes
S103 C115 1.781(11) . . yes
S103 C121 1.805(10) . . yes
S104 C125 1.785(7) . . yes
S104 C131 1.774(9) . . yes
S1 C35 1.782(8) . . yes
S1 C1 1.790(7) . . yes
S2 C5 1.769(7) . . yes
S2 C11 1.769(8) . . yes
S3 C21 1.773(7) . . yes
S3 C15 1.785(9) . . yes
S4 C31 1.796(7) . . yes
S4 C25 1.780(10) . . yes
O141 C106 1.336(10) . . yes
O141 C142 1.482(12) . . yes
O144 C145 1.481(15) . . yes
O144 C143 1.471(15) . . yes
O147 C146 1.477(18) . . yes
O147 C148 1.373(14) . . yes
O150 C151 1.415(12) . . yes
O150 C149 1.428(14) . . yes
O153 C126 1.401(10) . . yes
O153 C152 1.461(11) . . yes
O161 C116 1.408(14) . . yes
O161 C162 1.50(2) . . yes
O161 C262 1.45(2) . . yes
O171 C172 1.441(8) . . yes
O171 C136 1.400(10) . . yes
O41 C42 1.449(9) . . yes
O41 C6 1.379(10) . . yes
O44 C43 1.430(10) . . yes
O44 C45 1.431(11) . . yes
O47 C46 1.446(10) . . yes
O47 C48 1.370(10) . . yes
O50 C51 1.448(12) . . yes
O50 C49 1.434(11) . . yes
O54 C26 1.385(10) . . yes
O54 C52 1.452(10) . . yes
O61 C16 1.406(9) . . yes
O61 C62 1.442(8) . . yes
O71 C72 1.430(8) . . yes
O71 C36 1.381(8) . . yes
C101 C106 1.417(10) . . no
C101 C102 1.379(11) . . no
C102 C103 1.381(12) . . no
C103 C104 1.395(14) . . no
C103 C107 1.521(11) . . no
C104 C105 1.377(13) . . no
C105 C106 1.399(10) . . no
C107 C109 1.55(2) . . no
C107 C108 1.506(14) . . no
C107 C110 1.532(17) . . no
C107 C208 1.529(17) . . no
C107 C209 1.52(2) . . no
C107 C210 1.552(19) . . no
C111 C112 1.421(16) . . no
C111 C116 1.362(16) . . no
C112 C113 1.400(16) . . no
C113 C114 1.399(18) . . no
C113 C117 1.524(18) . . no
C114 C115 1.406(18) . . no
C115 C116 1.372(14) . . no
C117 C118 1.468(19) . . no
C117 C119 1.486(17) . . no
C117 C120 1.573(19) . . no
C121 C122 1.410(12) . . no
C121 C126 1.362(13) . . no
C122 C123 1.391(12) . . no
C123 C127 1.512(11) . . no
C123 C124 1.418(10) . . no
C124 C125 1.358(12) . . no
C125 C126 1.414(12) . . no
C127 C130 1.551(12) . . no
C127 C129 1.533(11) . . no
C127 C128 1.548(10) . . no
C131 C132 1.380(12) . . no
C131 C136 1.406(12) . . no
C132 C133 1.383(12) . . no
C133 C134 1.387(13) . . no
C133 C137 1.547(10) . . no
C134 C135 1.387(11) . . no
C135 C136 1.392(12) . . no
C137 C138 1.521(18) . . no
C137 C140 1.556(13) . . no
C137 C238 1.53(2) . . no
C137 C139 1.531(14) . . no
C137 C240 1.526(14) . . no
C137 C239 1.548(17) . . no
C142 C143 1.394(18) . . no
C145 C146 1.486(16) . . no
C148 C149 1.569(17) . . no
C151 C152 1.452(15) . . no
C162 C163 1.551(19) . . no
C163 C164 1.3888 . . no
C163 C168 1.3898 . . no
C164 C165 1.3912 . . no
C165 C166 1.3884 . . no
C166 C167 1.3897 . . no
C167 C168 1.3912 . . no
C172 C173 1.4022 . . no
C172 C273 1.5552 . . no
C173 C178 1.3911 . . no
C173 C174 1.3902 . . no
C174 C175 1.3895 . . no
C175 C176 1.3897 . . no
C176 C177 1.3903 . . no
C177 C178 1.3895 . . no
C1 C2 1.390(11) . . no
C1 C6 1.389(12) . . no
C2 C3 1.386(10) . . no
C102 H101 0.9512 . . no
C3 C7 1.518(10) . . no
C3 C4 1.400(10) . . no
C4 C5 1.366(11) . . no
C104 H102 0.9503 . . no
C5 C6 1.393(12) . . no
C7 C8 1.554(10) . . no
C7 C9 1.531(10) . . no
C7 C10 1.548(11) . . no
C108 H104 0.9807 . . no
C108 H103 0.9793 . . no
C108 H105 0.9806 . . no
C109 H108 0.9783 . . no
C109 H106 0.9798 . . no
C109 H107 0.9797 . . no
C110 H111 0.9806 . . no
C110 H110 0.9790 . . no
C110 H109 0.9791 . . no
C11 C12 1.383(10) . . no
C11 C16 1.419(12) . . no
C112 H112 0.9497 . . no
C12 C13 1.374(11) . . no
C13 C14 1.397(14) . . no
C13 C17 1.543(10) . . no
C14 C15 1.361(12) . . no
C114 H113 0.9489 . . no
C15 C16 1.381(11) . . no
C17 C18B 1.532(15) . . no
C17 C19A 1.552(14) . . no
C17 C20A 1.51(2) . . no
C17 C18A 1.523(13) . . no
C17 C19B 1.516(17) . . no
C17 C20B 1.55(2) . . no
C118 H114 0.9805 . . no
C118 H115 0.9803 . . no
C118 H116 0.9791 . . no
C119 H119 0.9812 . . no
C119 H118 0.9785 . . no
C119 H117 0.9796 . . no
C120 H121 0.9803 . . no
C120 H120 0.9798 . . no
C120 H122 0.9787 . . no
C21 C22 1.373(11) . . no
C21 C26 1.402(12) . . no
C22 C23 1.366(13) . . no
C122 H123 0.9493 . . no
C23 C27 1.555(12) . . no
C23 C24 1.354(14) . . no
C124 H124 0.9514 . . no
C24 C25 1.402(12) . . no
C25 C26 1.396(13) . . no
C27 C28A 1.547(19) . . no
C27 C29A 1.505(19) . . no
C27 C30B 1.541(19) . . no
C27 C30A 1.533(19) . . no
C27 C28B 1.500(18) . . no
C27 C29B 1.54(2) . . no
C128 H126 0.9794 . . no
C128 H125 0.9807 . . no
C128 H127 0.9805 . . no
C129 H128 0.9799 . . no
C129 H130 0.9808 . . no
C129 H129 0.9795 . . no
C130 H131 0.9797 . . no
C130 H132 0.9795 . . no
C130 H133 0.9810 . . no
C31 C36 1.391(11) . . no
C31 C32 1.385(12) . . no
C32 C33 1.371(13) . . no
C132 H134 0.9503 . . no
C33 C34 1.383(11) . . no
C33 C37 1.566(10) . . no
C34 C35 1.409(10) . . no
C134 H135 0.9505 . . no
C35 C36 1.394(12) . . no
C37 C40A 1.521(17) . . no
C37 C38A 1.581(15) . . no
C37 C39A 1.511(12) . . no
C37 C40B 1.528(19) . . no
C37 C39B 1.554(13) . . no
C37 C38B 1.516(15) . . no
C138 H137 0.9812 . . no
C138 H136 0.9797 . . no
C138 H138 0.9793 . . no
C139 H140 0.9801 . . no
C139 H139 0.9798 . . no
C139 H141 0.9808 . . no
C140 H143 0.9800 . . no
C140 H144 0.9810 . . no
C140 H142 0.9808 . . no
C142 H146 0.9899 . . no
C42 C43 1.436(12) . . no
C142 H145 0.9912 . . no
C143 H148 0.9903 . . no
C143 H147 0.9899 . . no
C45 C46 1.492(12) . . no
C145 H150 0.9907 . . no
C145 H149 0.9915 . . no
C146 H151 0.9882 . . no
C146 H152 0.9896 . . no
C148 H153 0.9896 . . no
C48 C49 1.550(13) . . no
C148 H154 0.9899 . . no
C149 H155 0.9895 . . no
C149 H156 0.9895 . . no
C51 C52 1.467(12) . . no
C151 H158 0.9899 . . no
C151 H157 0.9921 . . no
C152 H159 0.9898 . . no
C152 H160 0.9911 . . no
C162 H162 0.9907 . . no
C162 H161 0.9898 . . no
C262 C263 1.53(3) . . no
C62 C63 1.510(10) . . no
C63 C64 1.383(12) . . no
C63 C68 1.327(13) . . no
C263 C264 1.3899 . . no
C263 C268 1.3905 . . no
C64 C65 1.416(12) . . no
C264 C265 1.3907 . . no
C164 H163 0.9505 . . no
C65 C66 1.337(17) . . no
C165 H164 0.9499 . . no
C265 C266 1.3900 . . no
C266 C267 1.3896 . . no
C66 C67 1.369(16) . . no
C166 H165 0.9512 . . no
C267 C268 1.3892 . . no
C167 H166 0.9505 . . no
C67 C68 1.394(15) . . no
C168 H167 0.9499 . . no
C72 C73 1.496(12) . . no
C172 H269 0.9891 . . no
C172 H168 0.9898 . . no
C172 H169 0.9907 . . no
C172 H268 0.9900 . . no
C73 C74 1.366(14) . . no
C73 C78 1.351(16) . . no
C273 C274 1.3899 . . no
C273 C278 1.3890 . . no
C174 H170 0.9500 . . no
C74 C75 1.407(17) . . no
C274 C275 1.3902 . . no
C175 H171 0.9498 . . no
C275 C276 1.3890 . . no
C75 C76 1.34(3) . . no
C176 H172 0.9511 . . no
C76 C77 1.37(2) . . no
C276 C277 1.3913 . . no
C277 C278 1.3904 . . no
C177 H173 0.9500 . . no
C77 C78 1.351(19) . . no
C178 H174 0.9507 . . no
C2 H2 0.9522 . . no
C4 H4 0.9487 . . no
C8 H8B 0.9797 . . no
C8 H8C 0.9807 . . no
C8 H8A 0.9804 . . no
C208 H203 0.9789 . . no
C208 H204 0.9807 . . no
C208 H205 0.9799 . . no
C209 H206 0.9800 . . no
C209 H207 0.9816 . . no
C209 H208 0.9808 . . no
C9 H9B 0.9800 . . no
C9 H9C 0.9797 . . no
C9 H9A 0.9794 . . no
C210 H209 0.9860 . . no
C210 H210 0.9750 . . no
C10 H10A 0.9796 . . no
C10 H10B 0.9804 . . no
C10 H10C 0.9795 . . no
C210 H211 0.9767 . . no
C12 H12 0.9511 . . no
C14 H14 0.9506 . . no
C18A H18B 0.9800 . . no
C18A H18C 0.9800 . . no
C18A H18A 0.9799 . . no
C18B H18E 0.9809 . . no
C18B H18F 0.9805 . . no
C18B H18D 0.9790 . . no
C19A H19C 0.9795 . . no
C19A H19B 0.9790 . . no
C19A H19A 0.9806 . . no
C19B H19F 0.9799 . . no
C19B H19D 0.9806 . . no
C19B H19E 0.9806 . . no
C20A H20A 0.9797 . . no
C20A H20C 0.9806 . . no
C20A H20B 0.9788 . . no
C20B H20D 0.9799 . . no
C20B H20F 0.9786 . . no
C20B H20E 0.9816 . . no
C22 H22 0.9499 . . no
C24 H24 0.9494 . . no
C28A H28C 0.9796 . . no
C28A H28A 0.9799 . . no
C28A H28B 0.9803 . . no
C28B H28E 0.9798 . . no
C28B H28F 0.9797 . . no
C28B H28D 0.9804 . . no
C29A H29C 0.9814 . . no
C29A H29A 0.9801 . . no
C29A H29B 0.9789 . . no
C29B H29E 0.9792 . . no
C29B H29F 0.9796 . . no
C29B H29D 0.9788 . . no
C30A H30A 0.9801 . . no
C30A H30B 0.9790 . . no
C30A H30C 0.9795 . . no
C30B H30E 0.9805 . . no
C30B H30D 0.9801 . . no
C30B H30F 0.9807 . . no
C32 H32 0.9505 . . no
C34 H34 0.9492 . . no
C238 H236 0.9809 . . no
C238 H237 0.9796 . . no
C238 H238 0.9807 . . no
C38A H38A 0.9806 . . no
C38A H38B 0.9785 . . no
C38A H38C 0.9794 . . no
C38B H38E 0.9808 . . no
C38B H38F 0.9808 . . no
C38B H38D 0.9777 . . no
C239 H239 0.9796 . . no
C239 H240 0.9799 . . no
C239 H241 0.9811 . . no
C39A H39B 0.9807 . . no
C39A H39C 0.9793 . . no
C39A H39A 0.9803 . . no
C39B H39F 0.9816 . . no
C39B H39D 0.9807 . . no
C39B H39E 0.9798 . . no
C240 H244 0.9792 . . no
C240 H243 0.9789 . . no
C240 H242 0.9801 . . no
C40A H40B 0.9807 . . no
C40A H40C 0.9815 . . no
C40A H40A 0.9795 . . no
C40B H40E 0.9804 . . no
C40B H40D 0.9819 . . no
C40B H40F 0.9796 . . no
C42 H42B 0.9891 . . no
C42 H42A 0.9908 . . no
C43 H43A 0.9895 . . no
C43 H43B 0.9889 . . no
C45 H45B 0.9894 . . no
C45 H45A 0.9908 . . no
C46 H46A 0.9902 . . no
C46 H46B 0.9899 . . no
C48 H48A 0.9885 . . no
C48 H48B 0.9894 . . no
C49 H49B 0.9892 . . no
C49 H49A 0.9905 . . no
C51 H51B 0.9898 . . no
C51 H51A 0.9909 . . no
C52 H52A 0.9907 . . no
C52 H52B 0.9891 . . no
C62 H62A 0.9893 . . no
C62 H62B 0.9892 . . no
C262 H262 0.9843 . . no
C262 H261 0.9951 . . no
C264 H263 0.9504 . . no
C64 H64 0.9506 . . no
C65 H65 0.9503 . . no
C265 H264 0.9495 . . no
C266 H265 0.9505 . . no
C66 H66 0.9506 . . no
C267 H266 0.9501 . . no
C67 H67 0.9504 . . no
C68 H68 0.9497 . . no
C268 H267 0.9499 . . no
C72 H72A 0.9899 . . no
C72 H72B 0.9887 . . no
C74 H74 0.9500 . . no
C274 H270 0.9492 . . no
C75 H75 0.9492 . . no
C275 H271 0.9509 . . no
C276 H272 0.9497 . . no
C76 H76 0.9502 . . no
C77 H77 0.9496 . . no
C277 H273 0.9504 . . no
C78 H78 0.9497 . . no
C278 H274 0.9517 . . no
